data_4316346
loop_
_publ_author_name
'Yanfeng Bi'
'Wuping Liao'
'Guancheng Xu'
'Ruiping Deng'
'Meiyan Wang'
'Zhijian Wu'
'Song Gao'
'Hongjie Zhang'

_publ_contact_author 'Prof Dr Wuping Liao'
_publ_contact_author_address
;     State Key Lab of Rare Earth Resource Utilization
      Changchun Institute of Applied Chemistry
      CAS, Changchun 130022
      P.R. China
;
_publ_contact_author_email wpliao@ciac.jl.cn
_publ_section_title
;
 Three p-tert-Butylthiacalix[4]arene-Supported Cobalt Compounds Obtained
 in One Pot Involving In Situ Formation of N6H2 Ligand
;
_journal_name_full 'Inorganic Chemistry'
_journal_page_first 7735
_journal_page_last 7740
_journal_paper_doi 10.1021/ic1005105
_journal_volume 49
_journal_year 2010
_chemical_formula_moiety '[Co10(C40H44O4S4)2(N3)4] (CH3OH)4'
_chemical_formula_sum 'C164 H192 Co10 N12 O20 S16'
_chemical_formula_weight 3753.56
_chemical_name_systematic ?
_space_group_IT_number 2
_symmetry_cell_setting triclinic
_symmetry_space_group_name_Hall '-P 1'
_symmetry_space_group_name_H-M 'P -1'
_atom_sites_solution_hydrogens geom
_atom_sites_solution_primary direct
_atom_sites_solution_secondary difmap
_audit_creation_method SHELXL-97
_cell_angle_alpha 65.54
_cell_angle_beta 73.6310(10)
_cell_angle_gamma 70.8970(10)
_cell_formula_units_Z 1
_cell_length_a 13.9395(4)
_cell_length_b 18.7983(6)
_cell_length_c 19.7210(6)
_cell_measurement_reflns_used 9929
_cell_measurement_temperature 153(2)
_cell_measurement_theta_max 26.08
_cell_measurement_theta_min 2.31
_cell_volume 4380.1(2)
_computing_cell_refinement 'Bruker SAINT'
_computing_data_collection 'Bruker APEX2'
_computing_data_reduction 'Bruker SAINT'
_computing_molecular_graphics 'Bruker SHELXTL'
_computing_publication_material 'Bruker SHELXTL'
_computing_structure_refinement 'SHELXL-97 (Sheldrick, 2008)'
_computing_structure_solution 'SHELXS-97 (Sheldrick, 2008)'
_diffrn_ambient_temperature 153(2)
_diffrn_measured_fraction_theta_full 0.997
_diffrn_measured_fraction_theta_max 0.997
_diffrn_measurement_device_type 'Bruker APEX-II CCD'
_diffrn_measurement_method '\f and \w scans'
_diffrn_radiation_monochromator graphite
_diffrn_radiation_source 'fine-focus sealed tube'
_diffrn_radiation_type MoK\a
_diffrn_radiation_wavelength 0.71073
_diffrn_reflns_av_R_equivalents 0.0236
_diffrn_reflns_av_sigmaI/netI 0.0278
_diffrn_reflns_limit_h_max 16
_diffrn_reflns_limit_h_min -16
_diffrn_reflns_limit_k_max 22
_diffrn_reflns_limit_k_min -22
_diffrn_reflns_limit_l_max 23
_diffrn_reflns_limit_l_min -23
_diffrn_reflns_number 42060
_diffrn_reflns_theta_full 25.00
_diffrn_reflns_theta_max 25.00
_diffrn_reflns_theta_min 1.35
_exptl_absorpt_coefficient_mu 1.176
_exptl_absorpt_correction_T_max 0.8434
_exptl_absorpt_correction_T_min 0.7988
_exptl_absorpt_correction_type empirical
_exptl_absorpt_process_details 'SADABS, Sheldrick, 1996'
_exptl_crystal_colour celadont
_exptl_crystal_density_diffrn 1.423
_exptl_crystal_density_method 'not measured'
_exptl_crystal_description block
_exptl_crystal_F_000 1946
_exptl_crystal_size_max 0.20
_exptl_crystal_size_mid 0.17
_exptl_crystal_size_min 0.15
_refine_diff_density_max 1.323
_refine_diff_density_min -1.055
_refine_diff_density_rms 0.098
_refine_ls_extinction_method none
_refine_ls_goodness_of_fit_ref 1.041
_refine_ls_hydrogen_treatment constr
_refine_ls_matrix_type full
_refine_ls_number_parameters 974
_refine_ls_number_reflns 15388
_refine_ls_number_restraints 0
_refine_ls_restrained_S_all 1.041
_refine_ls_R_factor_all 0.0533
_refine_ls_R_factor_gt 0.0456
_refine_ls_shift/su_max 0.001
_refine_ls_shift/su_mean 0.000
_refine_ls_structure_factor_coef Fsqd
_refine_ls_weighting_details 'calc w=1/[\s^2^(Fo^2^)+(0.0870P)^2^+8.3488P] where P=(Fo^2^+2Fc^2^)/3'
_refine_ls_weighting_scheme calc
_refine_ls_wR_factor_gt 0.1392
_refine_ls_wR_factor_ref 0.1439
_reflns_number_gt 13233
_reflns_number_total 15388
_reflns_threshold_expression >2sigma(I)
_cod_data_source_file ic1005105_si_002_3.cif
_cod_data_source_block compound_3
_cod_depositor_comments
;
The following automatic conversions were performed:

'_symmetry_cell_setting' value 'Triclinic' changed to 'triclinic'
according to the built-in table from CIF Core dictionary named
'cif_core.dic' version 2.4.1 from 2010-06-29.

Automatic conversion script
Id: cif_fix_values 1646 2011-03-28 12:23:43Z adriana 
;
_cod_original_cell_volume 4379.9(2)
_cod_database_code 4316346

loop_
_symmetry_equiv_pos_as_xyz
'x, y, z'
'-x, -y, -z'

loop_
_atom_site_label
_atom_site_type_symbol
_atom_site_fract_x
_atom_site_fract_y
_atom_site_fract_z
_atom_site_U_iso_or_equiv
_atom_site_adp_type
_atom_site_occupancy
_atom_site_symmetry_multiplicity
_atom_site_calc_flag
_atom_site_refinement_flags
_atom_site_disorder_assembly
_atom_site_disorder_group
Co1 Co 0.10768(3) 0.44130(3) 0.28990(2) 0.01812(12) Uani 1 1 d . . .
Co2 Co 0.09868(3) 0.45327(3) 0.45489(3) 0.01952(12) Uani 1 1 d . . .
Co3 Co 0.26750(4) 0.53777(3) 0.31723(3) 0.01999(12) Uani 1 1 d . . .
Co4 Co 0.32672(4) 0.52259(3) 0.15246(3) 0.02011(12) Uani 1 1 d . . .
Co5 Co 0.17365(4) 0.45698(3) 0.11378(3) 0.02482(13) Uani 1 1 d . . .
S1 S -0.08559(7) 0.51819(5) 0.31524(5) 0.02084(19) Uani 1 1 d . . .
S2 S 0.18570(7) 0.67553(5) 0.31532(5) 0.0231(2) Uani 1 1 d . . .
S3 S 0.37213(7) 0.65368(5) 0.04212(5) 0.02282(19) Uani 1 1 d . . .
S4 S 0.06189(7) 0.55043(5) 0.02023(5) 0.02133(19) Uani 1 1 d . . .
S5 S 0.13906(7) 0.29558(5) 0.29660(5) 0.02089(19) Uani 1 1 d . . .
S6 S 0.16863(7) 0.32650(5) 0.55306(5) 0.0240(2) Uani 1 1 d . . .
S7 S 0.44456(7) 0.50871(5) 0.37081(5) 0.0243(2) Uani 1 1 d . . .
S8 S 0.48290(7) 0.41668(5) 0.13545(5) 0.02233(19) Uani 1 1 d . . .
O1 O 0.11531(18) 0.53257(14) 0.32859(13) 0.0194(5) Uani 1 1 d . . .
O2 O 0.24955(19) 0.60824(15) 0.19771(14) 0.0241(5) Uani 1 1 d . . .
O3 O 0.25458(19) 0.53710(15) 0.06960(14) 0.0239(5) Uani 1 1 d . . .
O4 O 0.06672(18) 0.49603(15) 0.18608(13) 0.0222(5) Uani 1 1 d . . .
O5 O 0.12121(19) 0.38034(14) 0.39707(13) 0.0224(5) Uani 1 1 d . . .
O6 O 0.24662(19) 0.46053(15) 0.42270(14) 0.0234(5) Uani 1 1 d . . .
O7 O 0.37845(19) 0.48411(18) 0.25325(15) 0.0310(6) Uani 1 1 d . . .
O8 O 0.25415(18) 0.42460(14) 0.21184(14) 0.0242(5) Uani 1 1 d . . .
N1 N -0.0589(2) 0.46354(19) 0.49040(17) 0.0248(7) Uani 1 1 d . . .
N2 N -0.1098(3) 0.4213(2) 0.49286(18) 0.0342(8) Uani 1 1 d . . .
N3 N -0.1571(5) 0.3822(3) 0.4936(2) 0.0730(17) Uani 1 1 d . . .
N4 N 0.1806(4) 0.3573(2) 0.1038(2) 0.0468(10) Uani 1 1 d . . .
N5 N 0.1682(3) 0.2931(2) 0.1279(2) 0.0404(9) Uani 1 1 d . . .
N6 N 0.1566(5) 0.2285(3) 0.1492(3) 0.0711(15) Uani 1 1 d . . .
C1 C 0.0460(3) 0.6041(2) 0.30739(18) 0.0189(7) Uani 1 1 d . . .
C2 C -0.0502(3) 0.6091(2) 0.29517(19) 0.0191(7) Uani 1 1 d . . .
C3 C -0.1162(3) 0.6829(2) 0.2645(2) 0.0228(7) Uani 1 1 d . . .
H3A H -0.1809 0.6842 0.2563 0.027 Uiso 1 1 calc R . .
C4 C -0.0900(3) 0.7547(2) 0.2454(2) 0.0244(8) Uani 1 1 d . . .
C5 C 0.0007(3) 0.7502(2) 0.2648(2) 0.0241(8) Uani 1 1 d . . .
H5A H 0.0175 0.7985 0.2568 0.029 Uiso 1 1 calc R . .
C6 C 0.0669(3) 0.6769(2) 0.2957(2) 0.0213(7) Uani 1 1 d . . .
C7 C 0.2739(3) 0.6779(2) 0.1737(2) 0.0216(7) Uani 1 1 d . . .
C8 C 0.2461(3) 0.7222(2) 0.2218(2) 0.0236(8) Uani 1 1 d . . .
C9 C 0.2668(3) 0.7970(2) 0.1984(2) 0.0242(8) Uani 1 1 d . . .
H9A H 0.2455 0.8253 0.2325 0.029 Uiso 1 1 calc R . .
C10 C 0.3181(3) 0.8311(2) 0.1261(2) 0.0261(8) Uani 1 1 d . . .
C11 C 0.3496(3) 0.7866(2) 0.0785(2) 0.0253(8) Uani 1 1 d . . .
H11A H 0.3867 0.8079 0.0292 0.030 Uiso 1 1 calc R . .
C12 C 0.3282(3) 0.7118(2) 0.1015(2) 0.0220(7) Uani 1 1 d . . .
C13 C 0.2113(3) 0.6120(2) 0.02689(19) 0.0205(7) Uani 1 1 d . . .
C14 C 0.2557(3) 0.6757(2) 0.00824(19) 0.0214(7) Uani 1 1 d . . .
C15 C 0.2089(3) 0.7539(2) -0.0315(2) 0.0251(8) Uani 1 1 d . . .
H15A H 0.2417 0.7958 -0.0437 0.030 Uiso 1 1 calc R . .
C16 C 0.1148(3) 0.7730(2) -0.0542(2) 0.0268(8) Uani 1 1 d . A .
C17 C 0.0719(3) 0.7096(2) -0.0379(2) 0.0245(8) Uani 1 1 d . . .
H17A H 0.0089 0.7204 -0.0541 0.029 Uiso 1 1 calc R . .
C18 C 0.1187(3) 0.6309(2) 0.00136(19) 0.0205(7) Uani 1 1 d . . .
C19 C -0.0274(3) 0.5327(2) 0.1683(2) 0.0202(7) Uani 1 1 d . . .
C20 C -0.0448(3) 0.5618(2) 0.0940(2) 0.0213(7) Uani 1 1 d . . .
C21 C -0.1432(3) 0.5971(2) 0.0775(2) 0.0244(8) Uani 1 1 d . . .
H21A H -0.1530 0.6164 0.0265 0.029 Uiso 1 1 calc R . .
C22 C -0.2285(3) 0.6052(2) 0.1334(2) 0.0277(8) Uani 1 1 d . . .
C23 C -0.2111(3) 0.5775(2) 0.2067(2) 0.0262(8) Uani 1 1 d . . .
H23A H -0.2678 0.5823 0.2461 0.031 Uiso 1 1 calc R . .
C24 C -0.1121(3) 0.5428(2) 0.2238(2) 0.0215(7) Uani 1 1 d . . .
C25 C 0.1518(3) 0.3005(2) 0.42943(19) 0.0211(7) Uani 1 1 d . . .
C26 C 0.1593(3) 0.2496(2) 0.3927(2) 0.0236(8) Uani 1 1 d . . .
C27 C 0.1887(3) 0.1662(2) 0.4264(2) 0.0315(9) Uani 1 1 d . . .
H27A H 0.1913 0.1334 0.3998 0.038 Uiso 1 1 calc R . .
C28 C 0.2141(4) 0.1304(2) 0.4979(2) 0.0381(10) Uani 1 1 d . B .
C29 C 0.2089(3) 0.1813(2) 0.5349(2) 0.0318(9) Uani 1 1 d . . .
H29A H 0.2266 0.1582 0.5839 0.038 Uiso 1 1 calc R . .
C30 C 0.1784(3) 0.2646(2) 0.5019(2) 0.0235(8) Uani 1 1 d . . .
C31 C 0.3156(3) 0.4124(2) 0.46713(19) 0.0224(7) Uani 1 1 d . . .
C32 C 0.2946(3) 0.3444(2) 0.5293(2) 0.0251(8) Uani 1 1 d . . .
C33 C 0.3690(3) 0.2924(2) 0.5736(2) 0.0304(9) Uani 1 1 d . . .
H33A H 0.3526 0.2469 0.6155 0.036 Uiso 1 1 calc R . .
C34 C 0.4667(3) 0.3053(3) 0.5581(2) 0.0331(9) Uani 1 1 d . C .
C35 C 0.4865(3) 0.3741(2) 0.4980(2) 0.0296(8) Uani 1 1 d . . .
H35A H 0.5516 0.3858 0.4876 0.036 Uiso 1 1 calc R . .
C36 C 0.4133(3) 0.4261(2) 0.4529(2) 0.0240(8) Uani 1 1 d . . .
C37 C 0.4766(3) 0.4507(2) 0.2585(2) 0.0232(8) Uani 1 1 d . . .
C38 C 0.5226(3) 0.4543(2) 0.3108(2) 0.0225(7) Uani 1 1 d . . .
C39 C 0.6256(3) 0.4158(2) 0.3162(2) 0.0256(8) Uani 1 1 d . . .
H39A H 0.6553 0.4193 0.3522 0.031 Uiso 1 1 calc R . .
C40 C 0.6863(3) 0.3722(2) 0.2702(2) 0.0254(8) Uani 1 1 d . . .
C41 C 0.6409(3) 0.3719(2) 0.2154(2) 0.0250(8) Uani 1 1 d . . .
H41A H 0.6810 0.3444 0.1818 0.030 Uiso 1 1 calc R . .
C42 C 0.5392(3) 0.4108(2) 0.2091(2) 0.0223(7) Uani 1 1 d . . .
C43 C 0.3133(3) 0.3505(2) 0.21657(19) 0.0200(7) Uani 1 1 d . . .
C44 C 0.4175(3) 0.3372(2) 0.18215(19) 0.0209(7) Uani 1 1 d . . .
C45 C 0.4735(3) 0.2611(2) 0.1810(2) 0.0267(8) Uani 1 1 d . . .
H45A H 0.5435 0.2542 0.1567 0.032 Uiso 1 1 calc R . .
C46 C 0.4300(3) 0.1952(2) 0.2144(2) 0.0315(9) Uani 1 1 d . D .
C47 C 0.3273(3) 0.2080(2) 0.2495(2) 0.0266(8) Uani 1 1 d . . .
H47A H 0.2952 0.1642 0.2728 0.032 Uiso 1 1 calc R . .
C48 C 0.2708(3) 0.2835(2) 0.25127(19) 0.0212(7) Uani 1 1 d . . .
C49 C -0.1553(3) 0.8361(2) 0.2009(2) 0.0345(9) Uani 1 1 d . . .
C50 C 0.3405(3) 0.9149(2) 0.0979(2) 0.0334(9) Uani 1 1 d . . .
C51 C 0.0627(3) 0.8611(2) -0.0958(3) 0.0366(10) Uani 1 1 d . . .
C52 C -0.3364(3) 0.6430(3) 0.1117(2) 0.0380(10) Uani 1 1 d . . .
C53 C 0.2513(5) 0.0384(3) 0.5352(3) 0.0564(15) Uani 1 1 d . . .
C54 C 0.5511(4) 0.2457(3) 0.6039(3) 0.0443(11) Uani 1 1 d . . .
C55 C 0.7971(3) 0.3240(3) 0.2796(2) 0.0325(9) Uani 1 1 d . . .
C56 C 0.4903(4) 0.1117(3) 0.2110(3) 0.0437(11) Uani 1 1 d . . .
C57 C -0.2480(6) 0.8289(4) 0.1830(5) 0.099(3) Uani 1 1 d . . .
H57A H -0.2941 0.8076 0.2301 0.149 Uiso 1 1 calc R . .
H57B H -0.2266 0.7923 0.1548 0.149 Uiso 1 1 calc R . .
H57C H -0.2842 0.8821 0.1523 0.149 Uiso 1 1 calc R . .
C58 C -0.1842(6) 0.8938(3) 0.2424(4) 0.087(2) Uani 1 1 d . . .
H58A H -0.2292 0.8737 0.2906 0.130 Uiso 1 1 calc R . .
H58B H -0.2204 0.9468 0.2116 0.130 Uiso 1 1 calc R . .
H58C H -0.1217 0.8984 0.2521 0.130 Uiso 1 1 calc R . .
C59 C -0.0849(6) 0.8703(4) 0.1255(3) 0.078(2) Uani 1 1 d . . .
H59A H -0.1229 0.9227 0.0949 0.117 Uiso 1 1 calc R . .
H59B H -0.0630 0.8331 0.0980 0.117 Uiso 1 1 calc R . .
H59C H -0.0243 0.8770 0.1359 0.117 Uiso 1 1 calc R . .
C60 C 0.4561(4) 0.9052(3) 0.0852(3) 0.0538(13) Uani 1 1 d . . .
H60A H 0.4707 0.9582 0.0675 0.081 Uiso 1 1 calc R . .
H60B H 0.4904 0.8799 0.0472 0.081 Uiso 1 1 calc R . .
H60C H 0.4818 0.8711 0.1328 0.081 Uiso 1 1 calc R . .
C61 C 0.2892(4) 0.9566(3) 0.1561(3) 0.0462(11) Uani 1 1 d . . .
H61A H 0.3048 1.0094 0.1366 0.069 Uiso 1 1 calc R . .
H61B H 0.3157 0.9235 0.2035 0.069 Uiso 1 1 calc R . .
H61C H 0.2145 0.9634 0.1652 0.069 Uiso 1 1 calc R . .
C62 C 0.2993(5) 0.9678(3) 0.0252(3) 0.0560(14) Uani 1 1 d . . .
H62A H 0.3134 1.0210 0.0076 0.084 Uiso 1 1 calc R . .
H62B H 0.2247 0.9737 0.0341 0.084 Uiso 1 1 calc R . .
H62C H 0.3329 0.9432 -0.0133 0.084 Uiso 1 1 calc R . .
C63 C 0.1001(8) 0.8825(5) -0.1778(5) 0.0591(11) Uani 0.703(13) 1 d P A 1
H63A H 0.0527 0.8746 -0.2011 0.089 Uiso 0.703(13) 1 calc PR A 1
H63B H 0.1688 0.8480 -0.1868 0.089 Uiso 0.703(13) 1 calc PR A 1
H63C H 0.1039 0.9389 -0.2002 0.089 Uiso 0.703(13) 1 calc PR A 1
C64 C 0.0859(8) 0.9166(8) -0.0664(8) 0.0591(11) Uani 0.703(13) 1 d P A 1
H64A H 0.0434 0.9132 -0.0168 0.089 Uiso 0.703(13) 1 calc PR A 1
H64B H 0.0703 0.9722 -0.1018 0.089 Uiso 0.703(13) 1 calc PR A 1
H64C H 0.1589 0.8997 -0.0619 0.089 Uiso 0.703(13) 1 calc PR A 1
C65 C -0.0553(4) 0.8725(3) -0.0822(4) 0.0591(11) Uani 1 1 d . A 1
H65A H -0.0794 0.8441 -0.0288 0.089 Uiso 1 1 calc R A 1
H65B H -0.0721 0.8506 -0.1135 0.089 Uiso 1 1 calc R A 1
H65C H -0.0891 0.9300 -0.0957 0.089 Uiso 1 1 calc R A 1
C63' C 0.1464(18) 0.8935(11) -0.1749(12) 0.0591(11) Uani 0.297(13) 1 d P A 2
H63D H 0.1525 0.8654 -0.2087 0.089 Uiso 0.297(13) 1 calc PR A 2
H63E H 0.2139 0.8825 -0.1619 0.089 Uiso 0.297(13) 1 calc PR A 2
H63F H 0.1215 0.9516 -0.2004 0.089 Uiso 0.297(13) 1 calc PR A 2
C64' C 0.0597(19) 0.9151(19) -0.057(2) 0.0591(11) Uani 0.297(13) 1 d P A 2
H64D H 0.0121 0.9034 -0.0092 0.089 Uiso 0.297(13) 1 calc PR A 2
H64E H 0.0362 0.9713 -0.0896 0.089 Uiso 0.297(13) 1 calc PR A 2
H64F H 0.1288 0.9065 -0.0481 0.089 Uiso 0.297(13) 1 calc PR A 2
C66 C -0.3381(3) 0.7249(3) 0.0489(3) 0.0450(11) Uani 1 1 d . . .
H66A H -0.3233 0.7608 0.0670 0.068 Uiso 1 1 calc R . .
H66B H -0.4063 0.7480 0.0339 0.068 Uiso 1 1 calc R . .
H66C H -0.2858 0.7186 0.0052 0.068 Uiso 1 1 calc R . .
C67 C -0.3595(4) 0.5869(4) 0.0833(3) 0.0608(16) Uani 1 1 d . . .
H67A H -0.3066 0.5800 0.0402 0.091 Uiso 1 1 calc R . .
H67B H -0.4272 0.6104 0.0677 0.091 Uiso 1 1 calc R . .
H67C H -0.3594 0.5345 0.1240 0.091 Uiso 1 1 calc R . .
C68 C -0.4186(3) 0.6547(4) 0.1794(3) 0.0577(15) Uani 1 1 d . . .
H68A H -0.4030 0.6908 0.1970 0.087 Uiso 1 1 calc R . .
H68B H -0.4186 0.6025 0.2204 0.087 Uiso 1 1 calc R . .
H68C H -0.4865 0.6783 0.1641 0.087 Uiso 1 1 calc R . .
C69 C 0.3676(13) 0.0177(6) 0.5229(8) 0.097(3) Uani 0.574(9) 1 d P B 1
H69A H 0.3952 0.0128 0.4731 0.145 Uiso 0.574(9) 1 calc PR B 1
H69B H 0.3924 -0.0334 0.5621 0.145 Uiso 0.574(9) 1 calc PR B 1
H69C H 0.3906 0.0604 0.5254 0.145 Uiso 0.574(9) 1 calc PR B 1
C70 C 0.2162(15) -0.0059(6) 0.4965(8) 0.097(3) Uani 0.574(9) 1 d P B 1
H70A H 0.1485 0.0246 0.4823 0.145 Uiso 0.574(9) 1 calc PR B 1
H70B H 0.2120 -0.0602 0.5321 0.145 Uiso 0.574(9) 1 calc PR B 1
H70C H 0.2664 -0.0096 0.4512 0.145 Uiso 0.574(9) 1 calc PR B 1
C71 C 0.2173(16) 0.0041(8) 0.6157(10) 0.097(3) Uani 0.574(9) 1 d P B 1
H71A H 0.1454 0.0015 0.6254 0.145 Uiso 0.574(9) 1 calc PR B 1
H71B H 0.2229 0.0380 0.6405 0.145 Uiso 0.574(9) 1 calc PR B 1
H71C H 0.2605 -0.0502 0.6358 0.145 Uiso 0.574(9) 1 calc PR B 1
C69' C 0.3519(17) 0.0216(8) 0.5758(11) 0.097(3) Uani 0.426(9) 1 d P B 2
H69D H 0.3401 0.0640 0.5959 0.145 Uiso 0.426(9) 1 calc PR B 2
H69E H 0.4151 0.0217 0.5381 0.145 Uiso 0.426(9) 1 calc PR B 2
H69F H 0.3590 -0.0308 0.6171 0.145 Uiso 0.426(9) 1 calc PR B 2
C70' C 0.298(2) -0.0011(8) 0.4806(10) 0.097(3) Uani 0.426(9) 1 d P B 2
H70D H 0.2462 0.0043 0.4531 0.145 Uiso 0.426(9) 1 calc PR B 2
H70E H 0.3276 -0.0583 0.5067 0.145 Uiso 0.426(9) 1 calc PR B 2
H70F H 0.3532 0.0240 0.4448 0.145 Uiso 0.426(9) 1 calc PR B 2
C71' C 0.178(2) 0.0143(11) 0.6072(14) 0.097(3) Uani 0.426(9) 1 d P B 2
H71D H 0.1109 0.0203 0.5958 0.145 Uiso 0.426(9) 1 calc PR B 2
H71E H 0.1696 0.0488 0.6355 0.145 Uiso 0.426(9) 1 calc PR B 2
H71F H 0.2047 -0.0420 0.6375 0.145 Uiso 0.426(9) 1 calc PR B 2
C72 C 0.5516(10) 0.1639(8) 0.6223(8) 0.0793(17) Uani 0.527(6) 1 d P C 1
H72A H 0.5718 0.1513 0.5759 0.119 Uiso 0.527(6) 1 calc PR C 1
H72B H 0.4825 0.1555 0.6469 0.119 Uiso 0.527(6) 1 calc PR C 1
H72C H 0.6007 0.1285 0.6566 0.119 Uiso 0.527(6) 1 calc PR C 1
C73 C 0.5171(10) 0.2602(8) 0.6836(8) 0.0793(17) Uani 0.527(6) 1 d P C 1
H73A H 0.4509 0.3000 0.6838 0.119 Uiso 0.527(6) 1 calc PR C 1
H73B H 0.5695 0.2800 0.6902 0.119 Uiso 0.527(6) 1 calc PR C 1
H73C H 0.5103 0.2093 0.7251 0.119 Uiso 0.527(6) 1 calc PR C 1
C74 C 0.6527(10) 0.2729(8) 0.5769(8) 0.0793(17) Uani 0.527(6) 1 d P C 1
H74A H 0.6849 0.2684 0.5273 0.119 Uiso 0.527(6) 1 calc PR C 1
H74B H 0.6995 0.2385 0.6133 0.119 Uiso 0.527(6) 1 calc PR C 1
H74C H 0.6385 0.3289 0.5729 0.119 Uiso 0.527(6) 1 calc PR C 1
C72' C 0.5084(11) 0.1816(9) 0.6764(9) 0.0793(17) Uani 0.473(6) 1 d P C 2
H72D H 0.5068 0.1367 0.6639 0.119 Uiso 0.473(6) 1 calc PR C 2
H72E H 0.4385 0.2060 0.6967 0.119 Uiso 0.473(6) 1 calc PR C 2
H72F H 0.5530 0.1617 0.7142 0.119 Uiso 0.473(6) 1 calc PR C 2
C73' C 0.6035(12) 0.2835(9) 0.6277(10) 0.0793(17) Uani 0.473(6) 1 d P C 2
H73D H 0.6622 0.2984 0.5885 0.119 Uiso 0.473(6) 1 calc PR C 2
H73E H 0.6281 0.2459 0.6749 0.119 Uiso 0.473(6) 1 calc PR C 2
H73F H 0.5558 0.3319 0.6358 0.119 Uiso 0.473(6) 1 calc PR C 2
C74' C 0.6289(11) 0.2022(9) 0.5489(8) 0.0793(17) Uani 0.473(6) 1 d P C 2
H74D H 0.6028 0.2221 0.5015 0.119 Uiso 0.473(6) 1 calc PR C 2
H74E H 0.6356 0.1440 0.5729 0.119 Uiso 0.473(6) 1 calc PR C 2
H74F H 0.6964 0.2137 0.5384 0.119 Uiso 0.473(6) 1 calc PR C 2
C75 C 0.7989(4) 0.2343(3) 0.3069(4) 0.0592(15) Uani 1 1 d . . .
H75A H 0.7752 0.2245 0.2700 0.089 Uiso 1 1 calc R . .
H75B H 0.7533 0.2193 0.3559 0.089 Uiso 1 1 calc R . .
H75C H 0.8693 0.2019 0.3124 0.089 Uiso 1 1 calc R . .
C76 C 0.8347(3) 0.3369(3) 0.3381(3) 0.0364(10) Uani 1 1 d . . .
H76A H 0.8347 0.3938 0.3217 0.055 Uiso 1 1 calc R . .
H76B H 0.9048 0.3036 0.3435 0.055 Uiso 1 1 calc R . .
H76C H 0.7888 0.3216 0.3869 0.055 Uiso 1 1 calc R . .
C77 C 0.8692(3) 0.3497(4) 0.2038(3) 0.0515(13) Uani 1 1 d . . .
H77A H 0.8664 0.4070 0.1876 0.077 Uiso 1 1 calc R . .
H77B H 0.8473 0.3404 0.1657 0.077 Uiso 1 1 calc R . .
H77C H 0.9398 0.3181 0.2095 0.077 Uiso 1 1 calc R . .
C78 C 0.6031(8) 0.1091(5) 0.1759(7) 0.0861(19) Uani 0.723(7) 1 d P D 1
H78A H 0.6088 0.1377 0.1211 0.129 Uiso 0.723(7) 1 calc PR D 1
H78B H 0.6421 0.0530 0.1863 0.129 Uiso 0.723(7) 1 calc PR D 1
H78C H 0.6308 0.1350 0.1976 0.129 Uiso 0.723(7) 1 calc PR D 1
C79 C 0.4417(7) 0.0970(5) 0.1570(7) 0.0861(19) Uani 0.723(7) 1 d P D 1
H79A H 0.4291 0.1464 0.1128 0.129 Uiso 0.723(7) 1 calc PR D 1
H79B H 0.3764 0.0821 0.1838 0.129 Uiso 0.723(7) 1 calc PR D 1
H79C H 0.4891 0.0535 0.1404 0.129 Uiso 0.723(7) 1 calc PR D 1
C80 C 0.4795(8) 0.0499(5) 0.2861(7) 0.0861(19) Uani 0.723(7) 1 d P D 1
H80A H 0.4224 0.0267 0.2927 0.129 Uiso 0.723(7) 1 calc PR D 1
H80B H 0.4652 0.0741 0.3245 0.129 Uiso 0.723(7) 1 calc PR D 1
H80C H 0.5434 0.0075 0.2915 0.129 Uiso 0.723(7) 1 calc PR D 1
C78' C 0.548(2) 0.1133(14) 0.1398(18) 0.0861(19) Uani 0.277(7) 1 d P D 2
H78D H 0.5048 0.1482 0.1009 0.129 Uiso 0.277(7) 1 calc PR D 2
H78E H 0.5703 0.0586 0.1386 0.129 Uiso 0.277(7) 1 calc PR D 2
H78F H 0.6080 0.1342 0.1301 0.129 Uiso 0.277(7) 1 calc PR D 2
C79' C 0.423(2) 0.0498(14) 0.2403(19) 0.0861(19) Uani 0.277(7) 1 d P D 2
H79D H 0.3809 0.0628 0.2028 0.129 Uiso 0.277(7) 1 calc PR D 2
H79E H 0.3787 0.0521 0.2880 0.129 Uiso 0.277(7) 1 calc PR D 2
H79F H 0.4683 -0.0044 0.2485 0.129 Uiso 0.277(7) 1 calc PR D 2
C80' C 0.560(2) 0.0691(14) 0.2804(17) 0.0861(19) Uani 0.277(7) 1 d P D 2
H80D H 0.5819 0.1106 0.2862 0.129 Uiso 0.277(7) 1 calc PR D 2
H80E H 0.6211 0.0293 0.2679 0.129 Uiso 0.277(7) 1 calc PR D 2
H80F H 0.5184 0.0424 0.3279 0.129 Uiso 0.277(7) 1 calc PR D 2
O9 O 0.4562(6) 0.2353(4) 0.3934(4) 0.1309(19) Uiso 1 1 d . . .
C81 C 0.5530(9) 0.2068(7) 0.3641(7) 0.1309(19) Uiso 1 1 d . . .
O10 O 0.1714(11) 0.0821(8) 0.2860(7) 0.117(3) Uiso 0.583(11) 1 d P E 1
C82 C 0.0698(16) 0.0943(12) 0.3245(11) 0.117(3) Uiso 0.583(11) 1 d P E 1
O10' O 0.1196(14) 0.0437(11) 0.3020(9) 0.117(3) Uiso 0.417(11) 1 d P E 2
C82' C 0.125(2) 0.1146(18) 0.3064(16) 0.117(3) Uiso 0.417(11) 1 d P E 2

loop_
_atom_site_aniso_label
_atom_site_aniso_U_11
_atom_site_aniso_U_22
_atom_site_aniso_U_33
_atom_site_aniso_U_23
_atom_site_aniso_U_13
_atom_site_aniso_U_12
Co1 0.0182(2) 0.0182(2) 0.0165(2) -0.00519(19) -0.00511(18) -0.00209(18)
Co2 0.0181(2) 0.0211(2) 0.0181(2) -0.00821(19) -0.00356(18) -0.00094(19)
Co3 0.0180(2) 0.0208(2) 0.0195(2) -0.00581(19) -0.00466(18) -0.00308(19)
Co4 0.0176(2) 0.0224(3) 0.0206(2) -0.0058(2) -0.00678(19) -0.00457(19)
Co5 0.0246(3) 0.0261(3) 0.0248(3) -0.0090(2) -0.0060(2) -0.0059(2)
S1 0.0202(4) 0.0203(4) 0.0199(4) -0.0045(3) -0.0044(3) -0.0049(3)
S2 0.0253(5) 0.0226(4) 0.0226(4) -0.0069(4) -0.0071(4) -0.0063(4)
S3 0.0180(4) 0.0272(5) 0.0245(4) -0.0075(4) -0.0052(3) -0.0079(4)
S4 0.0216(4) 0.0251(5) 0.0208(4) -0.0078(4) -0.0064(3) -0.0083(4)
S5 0.0195(4) 0.0228(4) 0.0218(4) -0.0083(4) -0.0039(3) -0.0059(3)
S6 0.0266(5) 0.0257(5) 0.0168(4) -0.0058(4) -0.0051(3) -0.0036(4)
S7 0.0227(4) 0.0236(5) 0.0271(5) -0.0105(4) -0.0064(4) -0.0025(4)
S8 0.0182(4) 0.0280(5) 0.0216(4) -0.0085(4) -0.0037(3) -0.0066(4)
O1 0.0174(12) 0.0158(12) 0.0213(12) -0.0042(10) -0.0068(9) 0.0002(9)
O2 0.0281(14) 0.0213(13) 0.0236(13) -0.0048(10) -0.0061(11) -0.0097(11)
O3 0.0242(13) 0.0211(13) 0.0272(13) -0.0030(11) -0.0124(11) -0.0070(10)
O4 0.0167(12) 0.0289(13) 0.0203(12) -0.0098(11) -0.0073(10) 0.0005(10)
O5 0.0295(14) 0.0173(12) 0.0177(12) -0.0053(10) -0.0073(10) -0.0007(10)
O6 0.0197(12) 0.0244(13) 0.0205(12) -0.0038(10) -0.0080(10) -0.0001(10)
O7 0.0161(13) 0.0493(17) 0.0261(14) -0.0177(13) -0.0074(11) 0.0028(12)
O8 0.0181(12) 0.0180(12) 0.0302(14) -0.0044(11) -0.0042(10) -0.0019(10)
N1 0.0245(16) 0.0285(17) 0.0247(16) -0.0135(14) -0.0022(13) -0.0065(14)
N2 0.046(2) 0.045(2) 0.0199(16) -0.0117(15) 0.0000(14) -0.0261(19)
N3 0.111(4) 0.104(4) 0.040(2) -0.024(3) 0.003(3) -0.088(4)
N4 0.077(3) 0.031(2) 0.038(2) -0.0111(17) -0.023(2) -0.011(2)
N5 0.051(2) 0.042(2) 0.039(2) -0.0163(18) -0.0173(18) -0.0124(18)
N6 0.120(5) 0.051(3) 0.062(3) -0.017(2) -0.022(3) -0.043(3)
C1 0.0193(17) 0.0191(17) 0.0138(16) -0.0036(13) -0.0030(13) -0.0019(14)
C2 0.0206(17) 0.0186(17) 0.0167(16) -0.0063(14) -0.0019(13) -0.0041(14)
C3 0.0209(18) 0.0254(19) 0.0194(17) -0.0080(15) -0.0053(14) -0.0004(15)
C4 0.0255(19) 0.0206(18) 0.0200(18) -0.0050(15) -0.0046(15) 0.0013(15)
C5 0.029(2) 0.0185(18) 0.0229(18) -0.0054(15) -0.0030(15) -0.0067(15)
C6 0.0200(17) 0.0221(18) 0.0220(18) -0.0087(15) -0.0031(14) -0.0043(14)
C7 0.0205(18) 0.0201(18) 0.0257(18) -0.0053(15) -0.0103(14) -0.0048(14)
C8 0.0211(18) 0.0244(19) 0.0238(18) -0.0040(15) -0.0083(14) -0.0058(15)
C9 0.0220(18) 0.0206(18) 0.032(2) -0.0091(16) -0.0105(15) -0.0033(14)
C10 0.0228(19) 0.0215(18) 0.033(2) -0.0045(16) -0.0114(16) -0.0057(15)
C11 0.0225(18) 0.0244(19) 0.0279(19) -0.0021(16) -0.0098(15) -0.0092(15)
C12 0.0190(17) 0.0249(18) 0.0249(18) -0.0073(15) -0.0092(14) -0.0059(14)
C13 0.0207(17) 0.0225(18) 0.0171(17) -0.0046(14) -0.0045(14) -0.0059(14)
C14 0.0173(17) 0.0294(19) 0.0187(17) -0.0074(15) -0.0043(14) -0.0075(15)
C15 0.0269(19) 0.0240(19) 0.0246(19) -0.0057(15) -0.0057(15) -0.0093(15)
C16 0.030(2) 0.0249(19) 0.0260(19) -0.0069(16) -0.0110(16) -0.0045(16)
C17 0.0216(18) 0.029(2) 0.0240(18) -0.0087(16) -0.0103(15) -0.0036(15)
C18 0.0219(18) 0.0257(18) 0.0164(16) -0.0076(14) -0.0019(14) -0.0097(15)
C19 0.0175(17) 0.0174(17) 0.0263(18) -0.0064(14) -0.0080(14) -0.0032(13)
C20 0.0204(18) 0.0218(18) 0.0230(18) -0.0054(14) -0.0074(14) -0.0069(14)
C21 0.0259(19) 0.0236(18) 0.0245(18) -0.0023(15) -0.0106(15) -0.0097(15)
C22 0.0195(18) 0.028(2) 0.032(2) -0.0038(16) -0.0079(16) -0.0069(15)
C23 0.0190(18) 0.0263(19) 0.030(2) -0.0056(16) -0.0030(15) -0.0081(15)
C24 0.0237(18) 0.0188(17) 0.0220(18) -0.0035(14) -0.0087(14) -0.0059(14)
C25 0.0199(17) 0.0179(17) 0.0197(17) -0.0031(14) -0.0015(14) -0.0034(14)
C26 0.0227(18) 0.0230(18) 0.0215(18) -0.0054(15) -0.0021(14) -0.0057(15)
C27 0.041(2) 0.0220(19) 0.028(2) -0.0075(16) -0.0018(17) -0.0082(17)
C28 0.049(3) 0.023(2) 0.031(2) -0.0045(17) -0.0054(19) -0.0030(19)
C29 0.040(2) 0.0228(19) 0.0234(19) -0.0014(16) -0.0072(17) -0.0027(17)
C30 0.0218(18) 0.0250(19) 0.0191(17) -0.0057(15) -0.0026(14) -0.0032(15)
C31 0.0225(18) 0.0246(19) 0.0188(17) -0.0103(15) -0.0060(14) 0.0013(15)
C32 0.0269(19) 0.0264(19) 0.0203(18) -0.0087(15) -0.0070(15) -0.0012(15)
C33 0.033(2) 0.029(2) 0.0247(19) -0.0060(16) -0.0118(16) -0.0009(17)
C34 0.032(2) 0.035(2) 0.032(2) -0.0117(18) -0.0156(17) 0.0017(18)
C35 0.027(2) 0.033(2) 0.030(2) -0.0111(17) -0.0114(16) -0.0027(16)
C36 0.0251(19) 0.0256(19) 0.0220(18) -0.0107(15) -0.0069(15) -0.0017(15)
C37 0.0177(17) 0.0254(19) 0.0241(18) -0.0060(15) -0.0050(14) -0.0048(14)
C38 0.0215(18) 0.0211(18) 0.0246(18) -0.0076(15) -0.0039(14) -0.0053(14)
C39 0.0219(19) 0.0271(19) 0.032(2) -0.0097(16) -0.0114(15) -0.0059(15)
C40 0.0194(18) 0.0239(19) 0.035(2) -0.0109(16) -0.0080(15) -0.0038(15)
C41 0.0205(18) 0.0227(18) 0.033(2) -0.0116(16) -0.0047(15) -0.0037(15)
C42 0.0204(18) 0.0250(18) 0.0236(18) -0.0071(15) -0.0064(14) -0.0077(15)
C43 0.0211(18) 0.0203(17) 0.0191(17) -0.0056(14) -0.0103(14) -0.0019(14)
C44 0.0202(17) 0.0264(19) 0.0188(17) -0.0086(15) -0.0045(14) -0.0072(14)
C45 0.0221(19) 0.032(2) 0.030(2) -0.0179(17) -0.0025(15) -0.0040(16)
C46 0.031(2) 0.031(2) 0.034(2) -0.0175(18) -0.0023(17) -0.0035(17)
C47 0.029(2) 0.0251(19) 0.029(2) -0.0124(16) -0.0037(16) -0.0078(16)
C48 0.0191(17) 0.0286(19) 0.0185(17) -0.0112(15) -0.0027(14) -0.0059(15)
C49 0.041(2) 0.024(2) 0.030(2) -0.0024(17) -0.0141(18) 0.0000(18)
C50 0.038(2) 0.022(2) 0.039(2) -0.0062(17) -0.0059(18) -0.0130(17)
C51 0.040(2) 0.025(2) 0.043(2) -0.0044(18) -0.020(2) -0.0032(18)
C52 0.023(2) 0.043(2) 0.039(2) 0.000(2) -0.0145(18) -0.0074(18)
C53 0.089(4) 0.020(2) 0.043(3) -0.004(2) -0.020(3) 0.006(2)
C54 0.038(2) 0.044(3) 0.043(3) -0.002(2) -0.025(2) -0.002(2)
C55 0.022(2) 0.035(2) 0.045(2) -0.0200(19) -0.0118(17) 0.0009(17)
C56 0.040(3) 0.027(2) 0.062(3) -0.026(2) 0.006(2) -0.0052(19)
C57 0.092(5) 0.039(3) 0.158(8) 0.009(4) -0.093(6) -0.003(3)
C58 0.125(6) 0.042(3) 0.085(5) -0.031(3) -0.061(5) 0.039(4)
C59 0.103(5) 0.048(3) 0.049(3) 0.011(3) -0.017(3) -0.006(3)
C60 0.050(3) 0.037(3) 0.077(4) -0.016(3) -0.006(3) -0.024(2)
C61 0.058(3) 0.029(2) 0.053(3) -0.011(2) -0.011(2) -0.016(2)
C62 0.084(4) 0.028(2) 0.051(3) -0.001(2) -0.026(3) -0.013(2)
C63 0.054(3) 0.0334(17) 0.082(3) -0.0106(17) -0.030(2) 0.0020(19)
C64 0.054(3) 0.0334(17) 0.082(3) -0.0106(17) -0.030(2) 0.0020(19)
C65 0.054(3) 0.0334(17) 0.082(3) -0.0106(17) -0.030(2) 0.0020(19)
C63' 0.054(3) 0.0334(17) 0.082(3) -0.0106(17) -0.030(2) 0.0020(19)
C64' 0.054(3) 0.0334(17) 0.082(3) -0.0106(17) -0.030(2) 0.0020(19)
C66 0.029(2) 0.043(3) 0.043(3) -0.003(2) -0.0121(19) 0.0044(19)
C67 0.038(3) 0.069(4) 0.077(4) -0.005(3) -0.033(3) -0.022(3)
C68 0.017(2) 0.078(4) 0.048(3) 0.000(3) -0.008(2) 0.000(2)
C69 0.157(8) 0.022(2) 0.075(4) 0.000(2) -0.032(5) 0.010(3)
C70 0.157(8) 0.022(2) 0.075(4) 0.000(2) -0.032(5) 0.010(3)
C71 0.157(8) 0.022(2) 0.075(4) 0.000(2) -0.032(5) 0.010(3)
C69' 0.157(8) 0.022(2) 0.075(4) 0.000(2) -0.032(5) 0.010(3)
C70' 0.157(8) 0.022(2) 0.075(4) 0.000(2) -0.032(5) 0.010(3)
C71' 0.157(8) 0.022(2) 0.075(4) 0.000(2) -0.032(5) 0.010(3)
C72 0.066(4) 0.072(3) 0.089(4) -0.013(3) -0.056(3) 0.013(3)
C73 0.066(4) 0.072(3) 0.089(4) -0.013(3) -0.056(3) 0.013(3)
C74 0.066(4) 0.072(3) 0.089(4) -0.013(3) -0.056(3) 0.013(3)
C72' 0.066(4) 0.072(3) 0.089(4) -0.013(3) -0.056(3) 0.013(3)
C73' 0.066(4) 0.072(3) 0.089(4) -0.013(3) -0.056(3) 0.013(3)
C74' 0.066(4) 0.072(3) 0.089(4) -0.013(3) -0.056(3) 0.013(3)
C75 0.048(3) 0.035(3) 0.100(5) -0.029(3) -0.039(3) 0.013(2)
C76 0.024(2) 0.045(3) 0.044(2) -0.020(2) -0.0148(18) -0.0004(18)
C77 0.020(2) 0.091(4) 0.052(3) -0.043(3) -0.006(2) 0.000(2)
C78 0.071(3) 0.048(3) 0.135(5) -0.054(3) -0.001(3) 0.006(2)
C79 0.071(3) 0.048(3) 0.135(5) -0.054(3) -0.001(3) 0.006(2)
C80 0.071(3) 0.048(3) 0.135(5) -0.054(3) -0.001(3) 0.006(2)
C78' 0.071(3) 0.048(3) 0.135(5) -0.054(3) -0.001(3) 0.006(2)
C79' 0.071(3) 0.048(3) 0.135(5) -0.054(3) -0.001(3) 0.006(2)
C80' 0.071(3) 0.048(3) 0.135(5) -0.054(3) -0.001(3) 0.006(2)

loop_
_atom_type_symbol
_atom_type_description
_atom_type_scat_dispersion_real
_atom_type_scat_dispersion_imag
_atom_type_scat_source
C C 0.0033 0.0016 'International Tables Vol C Tables 4.2.6.8 and 6.1.1.4'
H H 0.0000 0.0000 'International Tables Vol C Tables 4.2.6.8 and 6.1.1.4'
N N 0.0061 0.0033 'International Tables Vol C Tables 4.2.6.8 and 6.1.1.4'
O O 0.0106 0.0060 'International Tables Vol C Tables 4.2.6.8 and 6.1.1.4'
S S 0.1246 0.1234 'International Tables Vol C Tables 4.2.6.8 and 6.1.1.4'
Co Co 0.3494 0.9721 'International Tables Vol C Tables 4.2.6.8 and 6.1.1.4'

loop_
_geom_angle_atom_site_label_1
_geom_angle_atom_site_label_2
_geom_angle_atom_site_label_3
_geom_angle
_geom_angle_site_symmetry_1
_geom_angle_site_symmetry_3
_geom_angle_publ_flag
O5 Co1 O4 168.16(10) . . ?
O5 Co1 O1 76.93(9) . . ?
O4 Co1 O1 109.18(9) . . ?
O5 Co1 O8 113.09(10) . . ?
O4 Co1 O8 75.87(9) . . ?
O1 Co1 O8 103.95(9) . . ?
O5 Co1 S5 78.96(7) . . ?
O4 Co1 S5 96.30(7) . . ?
O1 Co1 S5 154.02(7) . . ?
O8 Co1 S5 76.88(7) . . ?
O5 Co1 S1 96.19(8) . . ?
O4 Co1 S1 76.00(7) . . ?
O1 Co1 S1 76.30(6) . . ?
O8 Co1 S1 150.16(7) . . ?
S5 Co1 S1 116.07(3) . . ?
O6 Co2 O5 92.11(10) . . ?
O6 Co2 N1 170.68(11) . . ?
O5 Co2 N1 96.40(11) . . ?
O6 Co2 N1 92.82(11) . 2_566 ?
O5 Co2 N1 173.13(11) . 2_566 ?
N1 Co2 N1 78.39(13) . 2_566 ?
O6 Co2 O1 74.26(9) . . ?
O5 Co2 O1 73.36(9) . . ?
N1 Co2 O1 104.54(10) . . ?
N1 Co2 O1 103.44(10) 2_566 . ?
O6 Co2 S6 83.32(7) . . ?
O5 Co2 S6 83.47(7) . . ?
N1 Co2 S6 101.39(9) . . ?
N1 Co2 S6 101.84(9) 2_566 . ?
O1 Co2 S6 146.77(6) . . ?
O7 Co3 O6 110.00(11) . . ?
O7 Co3 O1 118.76(10) . . ?
O6 Co3 O1 79.49(9) . . ?
O7 Co3 O2 71.99(10) . . ?
O6 Co3 O2 160.72(10) . . ?
O1 Co3 O2 82.92(9) . . ?
O7 Co3 S2 137.53(9) . . ?
O6 Co3 S2 109.44(8) . . ?
O1 Co3 S2 83.45(7) . . ?
O2 Co3 S2 76.05(7) . . ?
O7 Co3 S7 75.50(8) . . ?
O6 Co3 S7 75.15(7) . . ?
O1 Co3 S7 154.14(7) . . ?
O2 Co3 S7 122.89(7) . . ?
S2 Co3 S7 100.19(3) . . ?
O2 Co4 O3 108.64(10) . . ?
O2 Co4 O7 74.61(10) . . ?
O3 Co4 O7 164.56(11) . . ?
O2 Co4 O8 106.57(10) . . ?
O3 Co4 O8 81.65(10) . . ?
O7 Co4 O8 82.97(11) . . ?
O2 Co4 S8 149.80(8) . . ?
O3 Co4 S8 100.68(8) . . ?
O7 Co4 S8 79.05(8) . . ?
O8 Co4 S8 84.31(7) . . ?
O2 Co4 S3 78.22(7) . . ?
O3 Co4 S3 76.59(7) . . ?
O7 Co4 S3 118.69(9) . . ?
O8 Co4 S3 158.06(7) . . ?
S8 Co4 S3 102.32(3) . . ?
N4 Co5 O4 120.66(16) . . ?
N4 Co5 O3 136.41(16) . . ?
O4 Co5 O3 102.89(11) . . ?
N4 Co5 O8 107.17(13) . . ?
O4 Co5 O8 75.91(9) . . ?
O3 Co5 O8 80.12(9) . . ?
N4 Co5 S4 99.02(12) . . ?
O4 Co5 S4 85.48(7) . . ?
O3 Co5 S4 85.35(7) . . ?
O8 Co5 S4 153.05(7) . . ?
C24 S1 C2 96.67(16) . . ?
C24 S1 Co1 96.32(12) . . ?
C2 S1 Co1 91.92(11) . . ?
C8 S2 C6 99.33(16) . . ?
C8 S2 Co3 94.74(13) . . ?
C6 S2 Co3 93.66(12) . . ?
C12 S3 C14 99.43(16) . . ?
C12 S3 Co4 93.44(12) . . ?
C14 S3 Co4 90.54(12) . . ?
C20 S4 C18 102.91(16) . . ?
C20 S4 Co5 90.97(12) . . ?
C18 S4 Co5 91.57(12) . . ?
C48 S5 C26 98.42(16) . . ?
C48 S5 Co1 97.31(12) . . ?
C26 S5 Co1 95.09(12) . . ?
C30 S6 C32 103.86(17) . . ?
C30 S6 Co2 94.35(12) . . ?
C32 S6 Co2 93.91(12) . . ?
C38 S7 C36 98.90(17) . . ?
C38 S7 Co3 93.43(12) . . ?
C36 S7 Co3 92.98(12) . . ?
C42 S8 C44 102.21(16) . . ?
C42 S8 Co4 96.30(12) . . ?
C44 S8 Co4 94.03(12) . . ?
C1 O1 Co3 116.2(2) . . ?
C1 O1 Co1 116.0(2) . . ?
Co3 O1 Co1 112.24(10) . . ?
C1 O1 Co2 117.9(2) . . ?
Co3 O1 Co2 95.87(9) . . ?
Co1 O1 Co2 95.24(9) . . ?
C7 O2 Co4 122.7(2) . . ?
C7 O2 Co3 111.6(2) . . ?
Co4 O2 Co3 99.42(10) . . ?
C13 O3 Co5 118.5(2) . . ?
C13 O3 Co4 118.9(2) . . ?
Co5 O3 Co4 105.95(11) . . ?
C19 O4 Co5 118.4(2) . . ?
C19 O4 Co1 128.4(2) . . ?
Co5 O4 Co1 109.92(11) . . ?
C25 O5 Co1 126.5(2) . . ?
C25 O5 Co2 120.8(2) . . ?
Co1 O5 Co2 112.31(11) . . ?
C31 O6 Co3 129.3(2) . . ?
C31 O6 Co2 120.6(2) . . ?
Co3 O6 Co2 109.74(11) . . ?
C37 O7 Co3 130.4(2) . . ?
C37 O7 Co4 121.2(2) . . ?
Co3 O7 Co4 105.71(11) . . ?
C43 O8 Co4 117.0(2) . . ?
C43 O8 Co1 121.2(2) . . ?
Co4 O8 Co1 119.06(11) . . ?
C43 O8 Co5 101.6(2) . . ?
Co4 O8 Co5 92.07(9) . . ?
Co1 O8 Co5 92.91(9) . . ?
N2 N1 Co2 128.8(3) . . ?
N2 N1 Co2 128.1(3) . 2_566 ?
Co2 N1 Co2 101.61(13) . 2_566 ?
N3 N2 N1 178.6(4) . . ?
N5 N4 Co5 152.4(4) . . ?
N4 N5 N6 177.4(5) . . ?
O1 C1 C2 121.3(3) . . ?
O1 C1 C6 122.2(3) . . ?
C2 C1 C6 116.5(3) . . ?
C3 C2 C1 121.3(3) . . ?
C3 C2 S1 119.7(3) . . ?
C1 C2 S1 118.9(3) . . ?
C2 C3 C4 121.5(3) . . ?
C3 C4 C5 117.4(3) . . ?
C3 C4 C49 121.7(3) . . ?
C5 C4 C49 120.8(3) . . ?
C6 C5 C4 121.3(3) . . ?
C5 C6 C1 121.3(3) . . ?
C5 C6 S2 119.0(3) . . ?
C1 C6 S2 119.6(3) . . ?
O2 C7 C12 123.7(3) . . ?
O2 C7 C8 120.1(3) . . ?
C12 C7 C8 116.2(3) . . ?
C9 C8 C7 122.3(3) . . ?
C9 C8 S2 121.7(3) . . ?
C7 C8 S2 115.9(3) . . ?
C10 C9 C8 121.0(4) . . ?
C9 C10 C11 117.5(3) . . ?
C9 C10 C50 122.2(4) . . ?
C11 C10 C50 120.3(3) . . ?
C12 C11 C10 121.7(3) . . ?
C11 C12 C7 121.3(3) . . ?
C11 C12 S3 121.6(3) . . ?
C7 C12 S3 117.1(3) . . ?
O3 C13 C14 120.6(3) . . ?
O3 C13 C18 122.6(3) . . ?
C14 C13 C18 116.7(3) . . ?
C15 C14 C13 121.5(3) . . ?
C15 C14 S3 120.7(3) . . ?
C13 C14 S3 117.7(3) . . ?
C14 C15 C16 121.6(3) . . ?
C17 C16 C15 117.2(3) . . ?
C17 C16 C51 122.5(3) . . ?
C15 C16 C51 120.3(3) . . ?
C18 C17 C16 121.6(3) . . ?
C17 C18 C13 121.4(3) . . ?
C17 C18 S4 120.3(3) . . ?
C13 C18 S4 118.3(3) . . ?
O4 C19 C24 120.7(3) . . ?
O4 C19 C20 121.8(3) . . ?
C24 C19 C20 117.5(3) . . ?
C21 C20 C19 120.7(3) . . ?
C21 C20 S4 120.0(3) . . ?
C19 C20 S4 119.3(3) . . ?
C20 C21 C22 121.8(3) . . ?
C23 C22 C21 117.5(3) . . ?
C23 C22 C52 123.3(4) . . ?
C21 C22 C52 119.3(3) . . ?
C22 C23 C24 121.2(4) . . ?
C19 C24 C23 121.3(3) . . ?
C19 C24 S1 116.3(3) . . ?
C23 C24 S1 122.1(3) . . ?
O5 C25 C26 121.4(3) . . ?
O5 C25 C30 121.4(3) . . ?
C26 C25 C30 117.2(3) . . ?
C25 C26 C27 122.0(3) . . ?
C25 C26 S5 117.1(3) . . ?
C27 C26 S5 120.7(3) . . ?
C28 C27 C26 121.2(4) . . ?
C27 C28 C29 117.3(4) . . ?
C27 C28 C53 122.3(4) . . ?
C29 C28 C53 120.4(4) . . ?
C30 C29 C28 121.9(4) . . ?
C29 C30 C25 120.4(3) . . ?
C29 C30 S6 120.0(3) . . ?
C25 C30 S6 119.6(3) . . ?
O6 C31 C36 121.5(3) . . ?
O6 C31 C32 121.4(3) . . ?
C36 C31 C32 117.1(3) . . ?
C33 C32 C31 121.0(4) . . ?
C33 C32 S6 119.9(3) . . ?
C31 C32 S6 119.1(3) . . ?
C34 C33 C32 121.6(4) . . ?
C33 C34 C35 117.5(4) . . ?
C33 C34 C54 121.9(4) . . ?
C35 C34 C54 120.6(4) . . ?
C36 C35 C34 121.4(4) . . ?
C35 C36 C31 121.4(4) . . ?
C35 C36 S7 120.6(3) . . ?
C31 C36 S7 117.9(3) . . ?
O7 C37 C38 122.6(3) . . ?
O7 C37 C42 119.9(3) . . ?
C38 C37 C42 117.5(3) . . ?
C39 C38 C37 120.7(3) . . ?
C39 C38 S7 121.7(3) . . ?
C37 C38 S7 117.6(3) . . ?
C40 C39 C38 121.8(3) . . ?
C39 C40 C41 117.2(3) . . ?
C39 C40 C55 122.4(3) . . ?
C41 C40 C55 120.4(3) . . ?
C42 C41 C40 121.3(3) . . ?
C41 C42 C37 121.3(3) . . ?
C41 C42 S8 121.7(3) . . ?
C37 C42 S8 116.9(3) . . ?
O8 C43 C48 120.7(3) . . ?
O8 C43 C44 122.4(3) . . ?
C48 C43 C44 116.7(3) . . ?
C45 C44 C43 121.0(3) . . ?
C45 C44 S8 116.9(3) . . ?
C43 C44 S8 122.1(3) . . ?
C46 C45 C44 121.8(3) . . ?
C45 C46 C47 117.2(4) . . ?
C45 C46 C56 122.1(4) . . ?
C47 C46 C56 120.7(4) . . ?
C48 C47 C46 121.4(4) . . ?
C47 C48 C43 121.7(3) . . ?
C47 C48 S5 118.9(3) . . ?
C43 C48 S5 119.3(3) . . ?
C57 C49 C58 111.4(5) . . ?
C57 C49 C4 113.3(4) . . ?
C58 C49 C4 110.1(4) . . ?
C57 C49 C59 108.1(5) . . ?
C58 C49 C59 107.6(5) . . ?
C4 C49 C59 106.1(4) . . ?
C62 C50 C60 110.2(4) . . ?
C62 C50 C61 108.2(4) . . ?
C60 C50 C61 108.1(4) . . ?
C62 C50 C10 109.7(3) . . ?
C60 C50 C10 109.2(3) . . ?
C61 C50 C10 111.4(3) . . ?
C63 C51 C64' 120.1(13) . . ?
C63 C51 C64 110.5(7) . . ?
C64' C51 C64 13.7(12) . . ?
C63 C51 C16 109.7(4) . . ?
C64' C51 C16 112.1(13) . . ?
C64 C51 C16 109.7(5) . . ?
C63 C51 C65 107.8(5) . . ?
C64' C51 C65 95.8(10) . . ?
C64 C51 C65 108.9(5) . . ?
C16 C51 C65 110.2(4) . . ?
C63 C51 C63' 27.0(7) . . ?
C64' C51 C63' 99.9(14) . . ?
C64 C51 C63' 87.9(9) . . ?
C16 C51 C63' 105.8(7) . . ?
C65 C51 C63' 131.3(9) . . ?
C66 C52 C67 109.5(4) . . ?
C66 C52 C68 108.4(4) . . ?
C67 C52 C68 110.3(4) . . ?
C66 C52 C22 109.6(3) . . ?
C67 C52 C22 107.8(4) . . ?
C68 C52 C22 111.3(4) . . ?
C71 C53 C70' 129.6(10) . . ?
C71 C53 C71' 22.3(13) . . ?
C70' C53 C71' 129.7(14) . . ?
C71 C53 C69 106.5(9) . . ?
C70' C53 C69 67.2(11) . . ?
C71' C53 C69 128.6(11) . . ?
C71 C53 C28 116.6(7) . . ?
C70' C53 C28 112.6(7) . . ?
C71' C53 C28 106.2(8) . . ?
C69 C53 C28 107.6(6) . . ?
C71 C53 C70 107.0(11) . . ?
C70' C53 C70 43.1(10) . . ?
C71' C53 C70 94.3(13) . . ?
C69 C53 C70 108.8(9) . . ?
C28 C53 C70 110.1(5) . . ?
C71 C53 C69' 74.2(10) . . ?
C70' C53 C69' 101.9(12) . . ?
C71' C53 C69' 96.1(12) . . ?
C69 C53 C69' 37.2(8) . . ?
C28 C53 C69' 106.8(6) . . ?
C70 C53 C69' 136.9(8) . . ?
C72 C54 C73' 133.2(7) . . ?
C72 C54 C34 112.7(6) . . ?
C73' C54 C34 113.6(6) . . ?
C72 C54 C74 120.7(8) . . ?
C73' C54 C74 43.0(8) . . ?
C34 C54 C74 112.7(5) . . ?
C72 C54 C72' 46.8(8) . . ?
C73' C54 C72' 106.8(9) . . ?
C34 C54 C72' 112.3(6) . . ?
C74 C54 C72' 133.6(7) . . ?
C72 C54 C74' 63.7(8) . . ?
C73' C54 C74' 110.5(9) . . ?
C34 C54 C74' 104.7(5) . . ?
C74 C54 C74' 69.5(8) . . ?
C72' C54 C74' 109.0(9) . . ?
C72 C54 C73 105.6(8) . . ?
C73' C54 C73 55.6(8) . . ?
C34 C54 C73 104.2(5) . . ?
C74 C54 C73 98.1(8) . . ?
C72' C54 C73 60.0(8) . . ?
C74' C54 C73 151.2(6) . . ?
C76 C55 C40 112.3(3) . . ?
C76 C55 C77 108.3(4) . . ?
C40 C55 C77 109.5(3) . . ?
C76 C55 C75 108.0(4) . . ?
C40 C55 C75 107.6(3) . . ?
C77 C55 C75 111.2(4) . . ?
C78' C56 C80 135.4(11) . . ?
C78' C56 C78 46.3(13) . . ?
C80 C56 C78 111.5(7) . . ?
C78' C56 C46 114.1(10) . . ?
C80 C56 C46 110.3(5) . . ?
C78 C56 C46 112.1(4) . . ?
C78' C56 C79' 109.4(16) . . ?
C80 C56 C79' 53.3(13) . . ?
C78 C56 C79' 133.7(9) . . ?
C46 C56 C79' 114.1(8) . . ?
C78' C56 C79 61.5(13) . . ?
C80 C56 C79 110.0(7) . . ?
C78 C56 C79 106.7(7) . . ?
C46 C56 C79 106.1(5) . . ?
C79' C56 C79 57.7(13) . . ?
C78' C56 C80' 114.2(16) . . ?
C80 C56 C80' 46.5(10) . . ?
C78 C56 C80' 71.4(11) . . ?
C46 C56 C80' 105.9(8) . . ?
C79' C56 C80' 98.1(16) . . ?
C79 C56 C80' 145.9(9) . . ?

loop_
_geom_bond_atom_site_label_1
_geom_bond_atom_site_label_2
_geom_bond_distance
_geom_bond_site_symmetry_2
_geom_bond_publ_flag
Co1 O5 1.973(2) . ?
Co1 O4 2.026(2) . ?
Co1 O1 2.188(2) . ?
Co1 O8 2.201(2) . ?
Co1 S5 2.5810(10) . ?
Co1 S1 2.6244(10) . ?
Co2 O6 2.012(3) . ?
Co2 O5 2.022(2) . ?
Co2 N1 2.079(3) . ?
Co2 N1 2.100(3) 2_566 ?
Co2 O1 2.303(2) . ?
Co2 S6 2.4698(10) . ?
Co3 O7 1.984(3) . ?
Co3 O6 1.988(2) . ?
Co3 O1 2.100(2) . ?
Co3 O2 2.214(2) . ?
Co3 S2 2.4532(10) . ?
Co3 S7 2.7598(10) . ?
Co4 O2 2.015(3) . ?
Co4 O3 2.033(2) . ?
Co4 O7 2.066(3) . ?
Co4 O8 2.134(2) . ?
Co4 S8 2.4740(10) . ?
Co4 S3 2.6478(10) . ?
Co5 N4 1.931(4) . ?
Co5 O4 1.936(2) . ?
Co5 O3 1.942(2) . ?
Co5 O8 2.274(3) . ?
Co5 S4 2.4619(10) . ?
S1 C24 1.781(4) . ?
S1 C2 1.790(3) . ?
S2 C8 1.775(4) . ?
S2 C6 1.794(4) . ?
S3 C12 1.777(4) . ?
S3 C14 1.787(3) . ?
S4 C20 1.790(4) . ?
S4 C18 1.790(4) . ?
S5 C48 1.787(4) . ?
S5 C26 1.790(4) . ?
S6 C30 1.783(4) . ?
S6 C32 1.791(4) . ?
S7 C38 1.783(4) . ?
S7 C36 1.786(4) . ?
S8 C42 1.786(4) . ?
S8 C44 1.787(4) . ?
O1 C1 1.352(4) . ?
O2 C7 1.320(4) . ?
O3 C13 1.342(4) . ?
O4 C19 1.337(4) . ?
O5 C25 1.335(4) . ?
O6 C31 1.327(4) . ?
O7 C37 1.319(4) . ?
O8 C43 1.347(4) . ?
N1 N2 1.205(4) . ?
N1 Co2 2.100(3) 2_566 ?
N2 N3 1.132(5) . ?
N4 N5 1.153(5) . ?
N5 N6 1.160(6) . ?
C1 C2 1.394(5) . ?
C1 C6 1.405(5) . ?
C2 C3 1.385(5) . ?
C3 C4 1.387(5) . ?
C4 C5 1.389(5) . ?
C4 C49 1.539(5) . ?
C5 C6 1.383(5) . ?
C7 C12 1.400(5) . ?
C7 C8 1.406(5) . ?
C8 C9 1.388(5) . ?
C9 C10 1.386(5) . ?
C10 C11 1.397(6) . ?
C10 C50 1.545(5) . ?
C11 C12 1.395(5) . ?
C13 C14 1.395(5) . ?
C13 C18 1.402(5) . ?
C14 C15 1.382(5) . ?
C15 C16 1.393(5) . ?
C16 C17 1.386(5) . ?
C16 C51 1.539(5) . ?
C17 C18 1.384(5) . ?
C19 C24 1.387(5) . ?
C19 C20 1.399(5) . ?
C20 C21 1.381(5) . ?
C21 C22 1.390(5) . ?
C22 C23 1.383(6) . ?
C22 C52 1.538(5) . ?
C23 C24 1.391(5) . ?
C25 C26 1.384(5) . ?
C25 C30 1.404(5) . ?
C26 C27 1.392(5) . ?
C27 C28 1.379(6) . ?
C28 C29 1.398(6) . ?
C28 C53 1.542(6) . ?
C29 C30 1.391(5) . ?
C31 C36 1.397(5) . ?
C31 C32 1.403(5) . ?
C32 C33 1.392(5) . ?
C33 C34 1.388(6) . ?
C34 C35 1.390(6) . ?
C34 C54 1.535(5) . ?
C35 C36 1.388(5) . ?
C37 C38 1.394(5) . ?
C37 C42 1.403(5) . ?
C38 C39 1.393(5) . ?
C39 C40 1.392(5) . ?
C40 C41 1.401(5) . ?
C40 C55 1.532(5) . ?
C41 C42 1.381(5) . ?
C43 C48 1.397(5) . ?
C43 C44 1.407(5) . ?
C44 C45 1.393(5) . ?
C45 C46 1.389(6) . ?
C46 C47 1.392(6) . ?
C46 C56 1.538(6) . ?
C47 C48 1.389(5) . ?
C49 C57 1.491(8) . ?
C49 C58 1.508(7) . ?
C49 C59 1.544(7) . ?
C50 C62 1.513(6) . ?
C50 C60 1.520(6) . ?
C50 C61 1.534(6) . ?
C51 C63 1.475(10) . ?
C51 C64' 1.48(3) . ?
C51 C64 1.534(14) . ?
C51 C65 1.547(7) . ?
C51 C63' 1.68(2) . ?
C52 C66 1.523(6) . ?
C52 C67 1.528(7) . ?
C52 C68 1.537(7) . ?
C53 C71 1.444(19) . ?
C53 C70' 1.445(19) . ?
C53 C71' 1.49(3) . ?
C53 C69 1.510(17) . ?
C53 C70 1.587(16) . ?
C53 C69' 1.69(2) . ?
C54 C72 1.425(14) . ?
C54 C73' 1.437(16) . ?
C54 C74 1.541(15) . ?
C54 C72' 1.553(16) . ?
C54 C74' 1.584(16) . ?
C54 C73 1.618(15) . ?
C55 C76 1.524(6) . ?
C55 C77 1.533(6) . ?
C55 C75 1.537(6) . ?
C56 C78' 1.40(3) . ?
C56 C80 1.458(12) . ?
C56 C78 1.522(11) . ?
C56 C79' 1.55(3) . ?
C56 C79 1.563(12) . ?
C56 C80' 1.67(3) . ?
O9 C81 1.337(12) . ?
O10 C82 1.40(3) . ?
O10' C82' 1.40(4) . ?
